data_7019983
loop_
_publ_author_name
'Wang, Xiu-Li'
'Mu, Bao'
'Lin, Hong-Yan'
'Yang, Song'
'Liu, Guo-Cheng'
'Tian, Ai-Xiang'
'Zhang, Ju-Wen'

_publ_section_title
;
 Assembly and properties of transition-metal coordination polymers based
 on semi-rigid bis-pyridyl-bis-amide ligand: effect of polycarboxylates on
 the dimensionality.
;
_journal_issue 36
_journal_name_full 'Dalton transactions (Cambridge, England : 2003)'
_journal_page_first 11074
_journal_page_last 11084
_journal_paper_doi 10.1039/c2dt30907f
_journal_volume 41
_journal_year 2012
_chemical_formula_moiety 'C26 H23 Co N5 O8, 2(H2 O)'
_chemical_formula_sum 'C26 H27 Co N5 O10'
_chemical_formula_weight 628.46
_chemical_name_systematic
;
?
;
_space_group_IT_number 62
_symmetry_cell_setting orthorhombic
_symmetry_space_group_name_Hall '-P 2ac 2n'
_symmetry_space_group_name_H-M 'P n m a'
_atom_sites_solution_hydrogens geom
_atom_sites_solution_primary direct
_atom_sites_solution_secondary difmap
_audit_creation_method SHELXL-97
_cell_angle_alpha 90.00
_cell_angle_beta 90.00
_cell_angle_gamma 90.00
_cell_formula_units_Z 4
_cell_length_a 11.956(5)
_cell_length_b 18.701(7)
_cell_length_c 12.306(5)
_cell_measurement_reflns_used 2364
_cell_measurement_temperature 293(2)
_cell_measurement_theta_max 20.9272
_cell_measurement_theta_min 2.3751
_cell_volume 2751.5(19)
_computing_cell_refinement 'Bruker SMART'
_computing_data_collection 'Bruker SMART'
_computing_data_reduction 'Bruker SAINT'
_computing_molecular_graphics 'Bruker SHELXTL'
_computing_publication_material 'Bruker SHELXTL'
_computing_structure_refinement 'SHELXL-97 (Sheldrick, 2008)'
_computing_structure_solution 'SHELXS-97 (Sheldrick, 2008)'
_diffrn_ambient_temperature 293(2)
_diffrn_measured_fraction_theta_full 0.997
_diffrn_measured_fraction_theta_max 0.997
_diffrn_measurement_device_type 'CCD area detector'
_diffrn_radiation_monochromator graphite
_diffrn_radiation_source 'fine-focus sealed tube'
_diffrn_radiation_type MoK\a
_diffrn_radiation_wavelength 0.71073
_diffrn_reflns_av_R_equivalents 0.0608
_diffrn_reflns_av_sigmaI/netI 0.0435
_diffrn_reflns_limit_h_max 15
_diffrn_reflns_limit_h_min -15
_diffrn_reflns_limit_k_max 24
_diffrn_reflns_limit_k_min -24
_diffrn_reflns_limit_l_max 16
_diffrn_reflns_limit_l_min -14
_diffrn_reflns_number 21070
_diffrn_reflns_theta_full 28.31
_diffrn_reflns_theta_max 28.31
_diffrn_reflns_theta_min 2.38
_exptl_absorpt_coefficient_mu 0.690
_exptl_absorpt_correction_type none
_exptl_crystal_colour purple
_exptl_crystal_density_diffrn 1.517
_exptl_crystal_density_method 'not measured'
_exptl_crystal_description block
_exptl_crystal_F_000 1300
_exptl_crystal_size_max 0.20
_exptl_crystal_size_mid 0.18
_exptl_crystal_size_min 0.14
_refine_diff_density_max 0.570
_refine_diff_density_min -0.408
_refine_diff_density_rms 0.061
_refine_ls_extinction_method none
_refine_ls_goodness_of_fit_ref 1.035
_refine_ls_hydrogen_treatment constr
_refine_ls_matrix_type full
_refine_ls_number_parameters 239
_refine_ls_number_reflns 3507
_refine_ls_number_restraints 0
_refine_ls_restrained_S_all 1.035
_refine_ls_R_factor_all 0.0849
_refine_ls_R_factor_gt 0.0473
_refine_ls_shift/su_max 0.000
_refine_ls_shift/su_mean 0.000
_refine_ls_structure_factor_coef Fsqd
_refine_ls_weighting_details 'calc w=1/[\s^2^(Fo^2^)+(0.0453P)^2^+1.8373P] where P=(Fo^2^+2Fc^2^)/3'
_refine_ls_weighting_scheme calc
_refine_ls_wR_factor_gt 0.1062
_refine_ls_wR_factor_ref 0.1235
_reflns_number_gt 2269
_reflns_number_total 3518
_reflns_threshold_expression >2sigma(I)
_cod_data_source_file c2dt30907f.txt
_cod_data_source_block Complex4
_cod_depositor_comments
;
The following automatic conversions were performed:

'_symmetry_cell_setting' value 'Orthorhombic' changed to
'orthorhombic' according to
/home/saulius/struct/CIF-dictionaries/cif_core.dic dictionary named
'cif_core.dic' version 2.4.1 from 2010-06-29.

Automatic conversion script
Id: cif_fix_values 1891 2012-01-12 08:04:46Z andrius 
;
_cod_original_cell_volume 2751.5(18)
_cod_database_code 7019983

loop_
_symmetry_equiv_pos_as_xyz
'x, y, z'
'-x+1/2, -y, z+1/2'
'x+1/2, -y+1/2, -z+1/2'
'-x, y+1/2, -z'
'-x, -y, -z'
'x-1/2, y, -z-1/2'
'-x-1/2, y-1/2, z-1/2'
'x, -y-1/2, z'

loop_
_atom_site_label
_atom_site_type_symbol
_atom_site_fract_x
_atom_site_fract_y
_atom_site_fract_z
_atom_site_U_iso_or_equiv
_atom_site_adp_type
_atom_site_occupancy
_atom_site_symmetry_multiplicity
_atom_site_calc_flag
_atom_site_refinement_flags
_atom_site_disorder_assembly
_atom_site_disorder_group
C1 C 0.4411(3) 0.7500 0.7045(3) 0.0416(9) Uani 1 2 d S . .
C2 C 0.4242(3) 0.7500 0.5830(3) 0.0342(8) Uani 1 2 d S A .
C3 C 0.2932(3) 0.7500 0.4338(3) 0.0545(11) Uani 1 2 d S . .
H3 H 0.2196 0.7500 0.4092 0.065 Uiso 1 2 calc SR . .
C4 C 0.3162(3) 0.7500 0.5434(3) 0.0472(10) Uani 1 2 d S . .
H4 H 0.2570 0.7500 0.5924 0.057 Uiso 1 2 calc SR . .
C5 C 0.4882(3) 0.7500 0.4005(3) 0.0451(9) Uani 1 2 d S A .
C6 C 0.3805(3) 0.7500 0.3612(3) 0.0514(11) Uani 1 2 d S . .
H6 H 0.3670 0.7500 0.2868 0.062 Uiso 1 2 calc SR . .
C7 C 0.5139(3) 0.7500 0.5108(3) 0.0423(9) Uani 1 2 d S . .
C8A C 0.6310(12) 0.7776(13) 0.5525(10) 0.036(5) Uiso 0.30(4) 1 d P A -2
C8B C 0.6358(14) 0.7376 0.5514(11) 0.024(8) Uiso 0.20(4) 1 d P . -1
C9 C 0.5347(2) 0.64539(14) 0.9684(2) 0.0400(6) Uani 1 1 d . . .
H9 H 0.5740 0.6689 0.9138 0.048 Uiso 1 1 calc R . .
C10 C 0.5883(2) 0.59207(14) 1.0263(2) 0.0388(6) Uani 1 1 d . . .
C11 C 0.7775(2) 0.54537(17) 1.0631(2) 0.0505(7) Uani 1 1 d . . .
C12 C 0.8936(2) 0.53810(18) 1.0135(2) 0.0542(8) Uani 1 1 d . . .
H12 H 0.9059 0.5787 0.9646 0.065 Uiso 1 1 calc R . .
C13 C 0.9828(2) 0.5398(2) 1.1006(3) 0.0618(9) Uani 1 1 d . . .
H13A H 0.9684 0.5022 1.1531 0.074 Uiso 1 1 calc R . .
H13B H 0.9796 0.5853 1.1385 0.074 Uiso 1 1 calc R . .
C14 C 0.9003(2) 0.4703(2) 0.9477(3) 0.0636(9) Uani 1 1 d . . .
H14A H 0.8457 0.4721 0.8894 0.076 Uiso 1 1 calc R . .
H14B H 0.8823 0.4298 0.9936 0.076 Uiso 1 1 calc R . .
C15 C 0.5293(2) 0.55692(16) 1.1070(2) 0.0484(7) Uani 1 1 d . . .
H15 H 0.5626 0.5209 1.1477 0.058 Uiso 1 1 calc R . .
C16 C 0.4199(2) 0.57660(18) 1.1256(2) 0.0537(8) Uani 1 1 d . . .
H16 H 0.3784 0.5535 1.1790 0.064 Uiso 1 1 calc R . .
C17 C 0.3725(2) 0.62990(16) 1.0660(2) 0.0473(7) Uani 1 1 d . . .
H17 H 0.2987 0.6427 1.0800 0.057 Uiso 1 1 calc R . .
N1 N 0.42833(16) 0.66457(12) 0.98772(18) 0.0401(5) Uani 1 1 d . . .
N2 N 0.70009(17) 0.57643(12) 0.99837(18) 0.0444(6) Uani 1 1 d . . .
H2 H 0.7211 0.5878 0.9338 0.053 Uiso 1 1 calc R . .
N3 N 0.5786(3) 0.7500 0.3185(3) 0.0744(13) Uani 1 2 d S . .
O1 O 0.3517(3) 0.7500 0.7598(2) 0.0741(10) Uani 1 2 d S . .
O2 O 0.5320(3) 0.7500 0.7455(3) 0.0892(12) Uani 1 2 d S . .
O3 O 0.7010(3) 0.7799(3) 0.5384(4) 0.0612(13) Uani 0.51 1 d P . -1
O3' O 0.6566(4) 0.8291(2) 0.5917(3) 0.0529(10) Uani 0.49 1 d P A -2
O4 O 0.75583(17) 0.52506(15) 1.15557(18) 0.0752(8) Uani 1 1 d . . .
O5A O 0.5531(4) 0.7683(3) 0.2270(4) 0.059(2) Uiso 0.368(7) 1 d P A -2
O5B O 0.5897(15) 0.6942 0.2571(15) 0.061(6) Uiso 0.132(7) 1 d P A -1
O6 O 0.6488(10) 0.8074(6) 0.3270(11) 0.057(3) Uani 0.31 1 d P A -1
O6' O 0.6715(17) 0.7726(8) 0.3410(17) 0.055(7) Uani 0.19 1 d P A -2
Co1 Co 0.35280(4) 0.7500 0.91468(4) 0.03699(16) Uani 1 2 d S . .
O1W O 0.7377(4) 0.60304(16) 0.7770(2) 0.1124(11) Uani 1 1 d G . .
H1WA H 0.7361 0.5647 0.7400 0.135 Uiso 1 1 d G . .
H1WB H 0.7158 0.6378 0.7379 0.135 Uiso 1 1 d G . .

loop_
_atom_site_aniso_label
_atom_site_aniso_U_11
_atom_site_aniso_U_22
_atom_site_aniso_U_33
_atom_site_aniso_U_23
_atom_site_aniso_U_13
_atom_site_aniso_U_12
C1 0.041(2) 0.045(2) 0.038(2) 0.000 0.0028(18) 0.000
C2 0.0261(17) 0.0416(19) 0.0349(19) 0.000 0.0019(15) 0.000
C3 0.026(2) 0.082(3) 0.056(3) 0.000 -0.0095(18) 0.000
C4 0.0262(19) 0.063(3) 0.053(2) 0.000 0.0017(17) 0.000
C5 0.031(2) 0.071(3) 0.033(2) 0.000 0.0002(16) 0.000
C6 0.048(3) 0.069(3) 0.038(2) 0.000 -0.0143(18) 0.000
C7 0.0256(18) 0.068(3) 0.033(2) 0.000 -0.0014(15) 0.000
C9 0.0278(13) 0.0478(15) 0.0443(15) 0.0050(12) 0.0013(11) 0.0007(11)
C10 0.0248(13) 0.0502(15) 0.0414(15) -0.0012(12) 0.0015(11) 0.0016(11)
C11 0.0341(15) 0.0679(19) 0.0496(18) 0.0069(15) 0.0023(12) 0.0134(14)
C12 0.0323(15) 0.080(2) 0.0506(18) 0.0074(16) 0.0044(13) 0.0180(15)
C13 0.0379(16) 0.084(2) 0.064(2) -0.0177(18) 0.0022(15) 0.0049(16)
C14 0.0342(16) 0.091(3) 0.066(2) -0.0143(19) -0.0041(15) -0.0017(16)
C15 0.0363(15) 0.0565(17) 0.0523(18) 0.0138(14) 0.0018(13) 0.0040(13)
C16 0.0352(15) 0.074(2) 0.0515(17) 0.0180(16) 0.0070(13) -0.0011(15)
C17 0.0286(14) 0.0616(18) 0.0515(17) 0.0054(14) 0.0043(12) 0.0044(12)
N1 0.0262(10) 0.0481(13) 0.0459(13) 0.0011(10) 0.0001(9) 0.0018(10)
N2 0.0287(11) 0.0613(14) 0.0431(13) 0.0099(11) 0.0046(10) 0.0088(11)
N3 0.052(3) 0.136(4) 0.035(2) 0.000 0.0039(18) 0.000
O1 0.0518(19) 0.130(3) 0.0404(17) 0.000 0.0133(14) 0.000
O2 0.052(2) 0.173(4) 0.0428(18) 0.000 -0.0066(16) 0.000
O3 0.031(2) 0.079(3) 0.073(3) 0.024(2) -0.003(2) -0.008(2)
O3' 0.054(3) 0.049(2) 0.056(3) -0.001(2) -0.015(2) -0.015(2)
O4 0.0417(12) 0.127(2) 0.0564(15) 0.0292(14) 0.0055(10) 0.0240(13)
O6 0.034(5) 0.079(9) 0.058(5) 0.003(6) 0.008(4) -0.018(5)
O6' 0.039(8) 0.08(2) 0.043(7) -0.013(9) 0.008(5) -0.017(9)
Co1 0.0231(2) 0.0453(3) 0.0426(3) 0.000 -0.0001(2) 0.000
O1W 0.197(4) 0.0832(19) 0.0567(16) 0.0069(14) 0.016(2) -0.014(2)

loop_
_atom_type_symbol
_atom_type_description
_atom_type_scat_dispersion_real
_atom_type_scat_dispersion_imag
_atom_type_scat_source
C C 0.0033 0.0016 'International Tables Vol C Tables 4.2.6.8 and 6.1.1.4'
H H 0.0000 0.0000 'International Tables Vol C Tables 4.2.6.8 and 6.1.1.4'
Co Co 0.3494 0.9721 'International Tables Vol C Tables 4.2.6.8 and 6.1.1.4'
N N 0.0061 0.0033 'International Tables Vol C Tables 4.2.6.8 and 6.1.1.4'
O O 0.0106 0.0060 'International Tables Vol C Tables 4.2.6.8 and 6.1.1.4'

loop_
_geom_angle_atom_site_label_1
_geom_angle_atom_site_label_2
_geom_angle_atom_site_label_3
_geom_angle
_geom_angle_site_symmetry_1
_geom_angle_site_symmetry_3
O2 C1 O1 122.6(4) . .
O2 C1 C2 122.6(4) . .
O1 C1 C2 114.8(3) . .
C4 C2 C7 119.7(3) . .
C4 C2 C1 118.3(3) . .
C7 C2 C1 121.9(3) . .
C6 C3 C4 119.0(4) . .
C6 C3 H3 120.5 . .
C4 C3 H3 120.5 . .
C3 C4 C2 122.2(4) . .
C3 C4 H4 118.9 . .
C2 C4 H4 118.9 . .
C6 C5 C7 123.4(4) . .
C6 C5 N3 116.4(3) . .
C7 C5 N3 120.3(3) . .
C3 C6 C5 118.9(4) . .
C3 C6 H6 120.6 . .
C5 C6 H6 120.6 . .
C5 C7 C2 116.8(3) . .
C5 C7 C8B 121.3(6) . .
C2 C7 C8B 121.1(6) . .
C5 C7 C8B 121.3(6) . 8_575
C2 C7 C8B 121.1(6) . 8_575
C8B C7 C8B 17.18(18) . 8_575
C5 C7 C8A 120.9(6) . .
C2 C7 C8A 118.4(6) . .
C8B C7 C8A 27.7(9) . .
C8B C7 C8A 10.6(9) 8_575 .
C5 C7 C8A 120.9(6) . 8_575
C2 C7 C8A 118.4(6) . 8_575
C8B C7 C8A 10.6(9) . 8_575
C8B C7 C8A 27.7(9) 8_575 8_575
C8A C7 C8A 38.2(18) . 8_575
O3' C8A C7 131.6(16) . .
O3 C8B C7 119.9(7) . .
N1 C9 C10 122.7(2) . .
N1 C9 H9 118.6 . .
C10 C9 H9 118.6 . .
C9 C10 C15 118.4(2) . .
C9 C10 N2 117.6(2) . .
C15 C10 N2 124.0(2) . .
O4 C11 N2 122.3(3) . .
O4 C11 C12 122.4(3) . .
N2 C11 C12 115.2(2) . .
C14 C12 C13 111.2(3) . .
C14 C12 C11 109.8(3) . .
C13 C12 C11 110.9(2) . .
C14 C12 H12 108.3 . .
C13 C12 H12 108.3 . .
C11 C12 H12 108.3 . .
C12 C13 C14 111.5(3) . 5_767
C12 C13 H13A 109.3 . .
C14 C13 H13A 109.3 5_767 .
C12 C13 H13B 109.3 . .
C14 C13 H13B 109.3 5_767 .
H13A C13 H13B 108.0 . .
C12 C14 C13 111.2(3) . 5_767
C12 C14 H14A 109.4 . .
C13 C14 H14A 109.4 5_767 .
C12 C14 H14B 109.4 . .
C13 C14 H14B 109.4 5_767 .
H14A C14 H14B 108.0 . .
C16 C15 C10 118.5(3) . .
C16 C15 H15 120.8 . .
C10 C15 H15 120.8 . .
C17 C16 C15 120.1(3) . .
C17 C16 H16 120.0 . .
C15 C16 H16 120.0 . .
N1 C17 C16 122.3(2) . .
N1 C17 H17 118.8 . .
C16 C17 H17 118.8 . .
C17 N1 C9 118.1(2) . .
C17 N1 Co1 118.32(17) . .
C9 N1 Co1 123.34(18) . .
C11 N2 C10 126.4(2) . .
C11 N2 H2 116.8 . .
C10 N2 H2 116.8 . .
O5A N3 O5A 32.7(6) . 8_575
O5A N3 O6' 109.9(10) . .
O5A N3 O6' 122.4(11) 8_575 .
O5A N3 O6' 122.4(11) . 8_575
O5A N3 O6' 109.9(10) 8_575 8_575
O6' N3 O6' 40.4(14) . 8_575
O5A N3 O5B 42.1(7) . 8_575
O5A N3 O5B 73.3(9) 8_575 8_575
O6' N3 O5B 76.1(11) . 8_575
O6' N3 O5B 108.5(13) 8_575 8_575
O5A N3 O5B 73.3(9) . .
O5A N3 O5B 42.1(7) 8_575 .
O6' N3 O5B 108.5(13) . .
O6' N3 O5B 76.1(11) 8_575 .
O5B N3 O5B 107.3(13) 8_575 .
O5A N3 O6 116.5(7) . 8_575
O5A N3 O6 90.2(6) 8_575 8_575
O6' N3 O6 72.2(10) . 8_575
O6' N3 O6 32.0(7) 8_575 8_575
O5B N3 O6 127.9(10) 8_575 8_575
O5B N3 O6 49.4(9) . 8_575
O5A N3 O6 90.2(6) . .
O5A N3 O6 116.5(7) 8_575 .
O6' N3 O6 32.0(7) . .
O6' N3 O6 72.2(10) 8_575 .
O5B N3 O6 49.4(9) 8_575 .
O5B N3 O6 127.9(10) . .
O6 N3 O6 103.5(9) 8_575 .
O5A N3 C5 116.7(4) . .
O5A N3 C5 116.7(4) 8_575 .
O6' N3 C5 120.7(10) . .
O6' N3 C5 120.7(10) 8_575 .
O5B N3 C5 118.3(7) 8_575 .
O5B N3 C5 118.3(7) . .
O6 N3 C5 113.4(6) 8_575 .
O6 N3 C5 113.4(6) . .
C1 O1 Co1 122.1(3) . .
C8B O3 Co1 113.3(8) . 6_657
O1 Co1 O3 106.52(17) . 6_557
O1 Co1 O3 106.52(17) . 3_466
O3 Co1 O3 32.7(3) 6_557 3_466
O1 Co1 N1 116.29(8) . .
O3 Co1 N1 119.77(17) 6_557 .
O3 Co1 N1 93.20(14) 3_466 .
O1 Co1 N1 116.29(8) . 8_575
O3 Co1 N1 93.20(14) 6_557 8_575
O3 Co1 N1 119.77(17) 3_466 8_575
N1 Co1 N1 102.85(13) . 8_575
H1WA O1W H1WB 109.5 . .

loop_
_geom_bond_atom_site_label_1
_geom_bond_atom_site_label_2
_geom_bond_distance
_geom_bond_site_symmetry_2
C1 O2 1.199(5) .
C1 O1 1.268(5) .
C1 C2 1.509(5) .
C2 C4 1.380(5) .
C2 C7 1.392(5) .
C3 C6 1.374(6) .
C3 C4 1.377(6) .
C3 H3 0.9300 .
C4 H4 0.9300 .
C5 C6 1.375(5) .
C5 C7 1.392(5) .
C5 N3 1.478(5) .
C6 H6 0.9300 .
C7 C8B 1.557(16) .
C7 C8B 1.557(16) 8_575
C7 C8A 1.578(15) .
C7 C8A 1.578(15) 8_575
C8A O3' 1.12(2) .
C8B O3 1.123(12) .
C9 N1 1.343(3) .
C9 C10 1.383(4) .
C9 H9 0.9300 .
C10 C15 1.385(4) .
C10 N2 1.410(3) .
C11 O4 1.227(3) .
C11 N2 1.352(3) .
C11 C12 1.523(4) .
C12 C14 1.506(4) .
C12 C13 1.513(4) .
C12 H12 0.9800 .
C13 C14 1.531(4) 5_767
C13 H13A 0.9700 .
C13 H13B 0.9700 .
C14 C13 1.531(4) 5_767
C14 H14A 0.9700 .
C14 H14B 0.9700 .
C15 C16 1.377(4) .
C15 H15 0.9300 .
C16 C17 1.362(4) .
C16 H16 0.9300 .
C17 N1 1.339(3) .
C17 H17 0.9300 .
N1 Co1 2.044(2) .
N2 H2 0.8600 .
N3 O5A 1.217(6) .
N3 O5A 1.217(6) 8_575
N3 O6' 1.22(2) .
N3 O6' 1.22(2) 8_575
N3 O5B 1.295(11) 8_575
N3 O5B 1.295(11) .
N3 O6 1.367(13) 8_575
N3 O6 1.367(13) .
O1 Co1 1.905(3) .
O3 Co1 1.985(4) 6_657
Co1 O3 1.985(4) 6_557
Co1 O3 1.985(4) 3_466
Co1 N1 2.044(2) 8_575
O1W H1WA 0.8501 .
O1W H1WB 0.8499 .

loop_
_geom_hbond_atom_site_label_D
_geom_hbond_atom_site_label_H
_geom_hbond_atom_site_label_A
_geom_hbond_distance_DH
_geom_hbond_distance_HA
_geom_hbond_distance_DA
_geom_hbond_angle_DHA
_geom_hbond_site_symmetry_A
N2 H2 O1W 0.86 1.96 2.805(3) 167.1 .
O1W H1WA O4 0.85 1.98 2.825(4) 175.9 2_664
O1W H1WB O3' 0.85 2.03 2.785(5) 147.5 8_575
O1W H1WB O1 0.85 2.65 3.101(4) 114.2 6_657

loop_
_geom_torsion_atom_site_label_1
_geom_torsion_atom_site_label_2
_geom_torsion_atom_site_label_3
_geom_torsion_atom_site_label_4
_geom_torsion
_geom_torsion_site_symmetry_1
_geom_torsion_site_symmetry_4
O2 C1 C2 C4 180.0 . .
O1 C1 C2 C4 0.000(1) . .
O2 C1 C2 C7 0.000(1) . .
O1 C1 C2 C7 180.0 . .
C6 C3 C4 C2 0.000(1) . .
C7 C2 C4 C3 0.0 . .
C1 C2 C4 C3 180.000(1) . .
C4 C3 C6 C5 0.000(1) . .
C7 C5 C6 C3 0.000(2) . .
N3 C5 C6 C3 180.0 . .
C6 C5 C7 C2 0.000(1) . .
N3 C5 C7 C2 180.0 . .
C6 C5 C7 C8B 169.93(13) . .
N3 C5 C7 C8B -10.07(13) . .
C6 C5 C7 C8B -169.93(13) . 8_575
N3 C5 C7 C8B 10.07(13) . 8_575
C6 C5 C7 C8A -157.6(10) . .
N3 C5 C7 C8A 22.4(10) . .
C6 C5 C7 C8A 157.6(10) . 8_575
N3 C5 C7 C8A -22.4(10) . 8_575
C4 C2 C7 C5 0.0 . .
C1 C2 C7 C5 180.0 . .
C4 C2 C7 C8B -169.96(12) . .
C1 C2 C7 C8B 10.04(12) . .
C4 C2 C7 C8B 169.96(12) . 8_575
C1 C2 C7 C8B -10.04(12) . 8_575
C4 C2 C7 C8A 158.1(10) . .
C1 C2 C7 C8A -21.9(10) . .
C4 C2 C7 C8A -158.1(10) . 8_575
C1 C2 C7 C8A 21.9(10) . 8_575
C5 C7 C8A O3' 102.6(14) . .
C2 C7 C8A O3' -54.7(18) . .
C8B C7 C8A O3' -158(3) . .
C8B C7 C8A O3' -162(6) 8_575 .
C8A C7 C8A O3' -155.5(14) 8_575 .
C5 C7 C8B O3 70.8(10) . .
C2 C7 C8B O3 -119.7(11) . .
C8B C7 C8B O3 -24.5(12) 8_575 .
C8A C7 C8B O3 -27.0(11) . .
C8A C7 C8B O3 162(6) 8_575 .
N1 C9 C10 C15 0.4(4) . .
N1 C9 C10 N2 179.8(2) . .
O4 C11 C12 C14 94.9(4) . .
N2 C11 C12 C14 -85.7(3) . .
O4 C11 C12 C13 -28.4(5) . .
N2 C11 C12 C13 151.0(3) . .
C14 C12 C13 C14 55.3(4) . 5_767
C11 C12 C13 C14 177.8(3) . 5_767
C13 C12 C14 C13 -55.2(4) . 5_767
C11 C12 C14 C13 -178.3(3) . 5_767
C9 C10 C15 C16 0.1(4) . .
N2 C10 C15 C16 -179.2(3) . .
C10 C15 C16 C17 -0.5(5) . .
C15 C16 C17 N1 0.4(5) . .
C16 C17 N1 C9 0.1(4) . .
C16 C17 N1 Co1 -174.0(2) . .
C10 C9 N1 C17 -0.5(4) . .
C10 C9 N1 Co1 173.26(19) . .
O4 C11 N2 C10 2.2(5) . .
C12 C11 N2 C10 -177.2(3) . .
C9 C10 N2 C11 156.8(3) . .
C15 C10 N2 C11 -23.8(4) . .
C6 C5 N3 O5A 18.4(3) . .
C7 C5 N3 O5A -161.6(3) . .
C6 C5 N3 O5A -18.4(3) . 8_575
C7 C5 N3 O5A 161.6(3) . 8_575
C6 C5 N3 O6' 156.3(8) . .
C7 C5 N3 O6' -23.7(8) . .
C6 C5 N3 O6' -156.3(8) . 8_575
C7 C5 N3 O6' 23.7(8) . 8_575
C6 C5 N3 O5B 66.1(10) . 8_575
C7 C5 N3 O5B -113.9(10) . 8_575
C6 C5 N3 O5B -66.1(10) . .
C7 C5 N3 O5B 113.9(10) . .
C6 C5 N3 O6 -121.2(6) . 8_575
C7 C5 N3 O6 58.8(6) . 8_575
C6 C5 N3 O6 121.2(6) . .
C7 C5 N3 O6 -58.8(6) . .
O2 C1 O1 Co1 0.000(1) . .
C2 C1 O1 Co1 180.000(2) . .
C7 C8B O3 Co1 -175.3(7) . 6_657
C1 O1 Co1 O3 162.90(15) . 6_557
C1 O1 Co1 O3 -162.90(15) . 3_466
C1 O1 Co1 N1 -60.69(8) . .
C1 O1 Co1 N1 60.69(8) . 8_575
C17 N1 Co1 O1 -129.8(2) . .
C9 N1 Co1 O1 56.5(2) . .
C17 N1 Co1 O3 0.6(3) . 6_557
C9 N1 Co1 O3 -173.1(2) . 6_557
C17 N1 Co1 O3 -19.6(3) . 3_466
C9 N1 Co1 O3 166.7(3) . 3_466
C17 N1 Co1 N1 101.9(2) . 8_575
C9 N1 Co1 N1 -71.8(2) . 8_575
